data_1508999
loop_
_publ_author_name
'Doersam, G.'
'Roehr, C.'
'Cordier, G.'

_publ_section_title
;
 Neue ternaere Vertreter des Th Cr2 Si2- und des Ca Zn2 Al2-Strukturtyps
 in den Systemen A-T-X und RE-T-X (A= Ca, Sr, Ca; RE= La, Ce, Pr; T= Cu,
 Ag, Au und X= Al,Ga).
;
_journal_name_full 'Journal of the Less-Common Metals'
_journal_page_first 115
_journal_page_last 124
_journal_paper_doi 10.1016/0022-5088(90)90371-P
_journal_volume 166
_journal_year 1990
_chemical_formula_sum 'Ag0.57 Ga3.43 Sr'
_chemical_name_systematic 'Strontium silver gallium (1/0.57/3.43)'
_space_group_IT_number 139
_symmetry_space_group_name_Hall '-I 4 2'
_symmetry_space_group_name_H-M 'I 4/m m m'
_cell_angle_alpha 90
_cell_angle_beta 90
_cell_angle_gamma 90
_cell_formula_units_Z 2
_cell_length_a 4.405
_cell_length_b 4.405
_cell_length_c 10.914
_cell_volume 211.776
_citation_journal_id_ASTM JCOMAH
_cod_data_source_file silver0-1_125.cif
_cod_data_source_block Ag0.57Ga3.43Sr1
_cod_original_cell_volume 211.7755
_cod_original_formula_sum 'Ag0.57 Ga3.43 Sr1'
_cod_database_code 1508999

loop_
_symmetry_equiv_pos_as_xyz
x,y,z
-y,x,z
-x,-y,z
y,-x,z
x,-y,-z
y,x,-z
-x,y,-z
-y,-x,-z
-x,-y,-z
y,-x,-z
x,y,-z
-y,x,-z
-x,y,z
-y,-x,z
x,-y,z
y,x,z
x+1/2,y+1/2,z+1/2
-y+1/2,x+1/2,z+1/2
-x+1/2,-y+1/2,z+1/2
y+1/2,-x+1/2,z+1/2
x+1/2,-y+1/2,-z+1/2
y+1/2,x+1/2,-z+1/2
-x+1/2,y+1/2,-z+1/2
-y+1/2,-x+1/2,-z+1/2
-x+1/2,-y+1/2,-z+1/2
y+1/2,-x+1/2,-z+1/2
x+1/2,y+1/2,-z+1/2
-y+1/2,x+1/2,-z+1/2
-x+1/2,y+1/2,z+1/2
-y+1/2,-x+1/2,z+1/2
x+1/2,-y+1/2,z+1/2
y+1/2,x+1/2,z+1/2

loop_
_atom_site_label
_atom_site_type_symbol
_atom_site_fract_x
_atom_site_fract_y
_atom_site_fract_z
_atom_site_occupancy
Ga1 Ga 0 0.5 0.25 0.71
Sr1 Sr 0 0 0 1
Ag1 Ag 0 0.5 0.25 0.29
Ga2 Ga 0 0 0.388 1
